data_7054618
loop_
_publ_author_name
'Maurya, Mannar R.'
'Dhaka, Sarita'
'Avecilla, Fernando'

_publ_section_title
;
 Oxidation of secondary alcohols by conventional and microwave-assisted
 methods using molybdenum complexes of ONO donor ligands
;
_journal_issue 3
_journal_name_full 'New J. Chem.'
_journal_page_first 2130
_journal_paper_doi 10.1039/C4NJ02208D
_journal_volume 39
_journal_year 2015
_chemical_formula_sum 'C25 H26 Mo N4 O7 S'
_chemical_formula_weight 622.50
_chemical_name_systematic
; 
 ? 
;
_space_group_IT_number 2
_symmetry_cell_setting triclinic
_symmetry_space_group_name_Hall '-P 1'
_symmetry_space_group_name_H-M 'P -1'
_atom_sites_solution_hydrogens geom
_atom_sites_solution_primary direct
_atom_sites_solution_secondary difmap
_audit_creation_method SHELXL-97
_audit_update_record
;
2014-12-02 deposited with the CCDC.
2015-01-07 downloaded from the CCDC.
;
_cell_angle_alpha 106.769(5)
_cell_angle_beta 98.537(5)
_cell_angle_gamma 91.636(5)
_cell_formula_units_Z 2
_cell_length_a 8.782(5)
_cell_length_b 11.521(5)
_cell_length_c 14.083(5)
_cell_measurement_temperature 293(2)
_cell_volume 1345.3(11)
_computing_cell_refinement 'SAINT V7.68A (Bruker: Madison, 2009 ) in Apex2 suite'
_computing_data_collection 'Apex2, Bruker Instrument Service v2010, 1-2'
_computing_data_reduction 'SAINT and XPREP Version 2008/2 (Sheldrick, Bruker AXS Inc.)'
_computing_molecular_graphics 'Bruker SHELXTL'
_computing_publication_material 'Bruker SHELXTL'
_computing_structure_refinement 'XL Version 2008/4 (George M. Sheldrick, Acta Cryst. (2008). A64, 112-122)'
_computing_structure_solution 'XS Version 2008/1 (George M. Sheldrick, Acta Cryst. (2008). A64, 112-122)'
_diffrn_ambient_temperature 293(2)
_diffrn_measured_fraction_theta_full 0.945
_diffrn_measured_fraction_theta_max 0.682
_diffrn_measurement_device_type 'CCD area detector'
_diffrn_measurement_method 'phi and omega scans'
_diffrn_radiation_monochromator graphite
_diffrn_radiation_source 'fine-focus sealed tube'
_diffrn_radiation_type MoK\a
_diffrn_radiation_wavelength 0.71073
_diffrn_reflns_av_R_equivalents 0.0386
_diffrn_reflns_av_sigmaI/netI 0.0530
_diffrn_reflns_limit_h_max 13
_diffrn_reflns_limit_h_min -12
_diffrn_reflns_limit_k_max 16
_diffrn_reflns_limit_k_min -13
_diffrn_reflns_limit_l_max 19
_diffrn_reflns_limit_l_min -16
_diffrn_reflns_number 17509
_diffrn_reflns_theta_full 25.00
_diffrn_reflns_theta_max 32.79
_diffrn_reflns_theta_min 1.53
_exptl_absorpt_coefficient_mu 0.616
_exptl_absorpt_correction_T_max 0.9410
_exptl_absorpt_correction_T_min 0.8368
_exptl_absorpt_correction_type multi-scan
_exptl_absorpt_process_details 'North et al., 1968'
_exptl_crystal_colour orange
_exptl_crystal_density_diffrn 1.537
_exptl_crystal_density_method 'not measured'
_exptl_crystal_description block
_exptl_crystal_F_000 636
_exptl_crystal_size_max 0.30
_exptl_crystal_size_mid 0.20
_exptl_crystal_size_min 0.10
_refine_diff_density_max 0.504
_refine_diff_density_min -0.825
_refine_diff_density_rms 0.098
_refine_ls_extinction_method none
_refine_ls_goodness_of_fit_ref 1.094
_refine_ls_hydrogen_treatment mixed
_refine_ls_matrix_type full
_refine_ls_number_parameters 398
_refine_ls_number_reflns 6817
_refine_ls_number_restraints 43
_refine_ls_restrained_S_all 1.112
_refine_ls_R_factor_all 0.0719
_refine_ls_R_factor_gt 0.0460
_refine_ls_shift/su_max 0.001
_refine_ls_shift/su_mean 0.000
_refine_ls_structure_factor_coef Fsqd
_refine_ls_weighting_details 'calc w=1/[\s^2^(Fo^2^)+(0.0688P)^2^+0.2820P] where P=(Fo^2^+2Fc^2^)/3'
_refine_ls_weighting_scheme calc
_refine_ls_wR_factor_gt 0.1162
_refine_ls_wR_factor_ref 0.1421
_reflns_number_gt 4894
_reflns_number_total 6817
_reflns_threshold_expression >2sigma(I)
_cod_data_source_file c4nj02208d2.cif
_cod_data_source_block sar10b
_cod_depositor_comments
;
The following automatic conversions were performed:

'_symmetry_cell_setting' value 'Triclinic' changed to 'triclinic'
according to
/usr/data/users/saulius/crontab/automatic-downloads/rss-feeds/RSC/lib/dictionaries/cif_core.dic
dictionary named 'cif_core.dic' version 2.4.2 from 2011-04-26.

Automatic conversion script
Id: cif_fix_values 2935 2014-11-11 08:27:57Z andrius 

 Adding full bibliography for 7054618--7054619.cif.
;
_cod_original_sg_symbol_Hall -P1
_cod_original_sg_symbol_H-M P-1
_cod_database_code 7054618

loop_
_symmetry_equiv_pos_as_xyz
'x, y, z'
'-x, -y, -z'

loop_
_atom_site_label
_atom_site_type_symbol
_atom_site_fract_x
_atom_site_fract_y
_atom_site_fract_z
_atom_site_U_iso_or_equiv
_atom_site_adp_type
_atom_site_occupancy
_atom_site_symmetry_multiplicity
_atom_site_calc_flag
_atom_site_refinement_flags
_atom_site_disorder_assembly
_atom_site_disorder_group
Mo1 Mo 0.47559(3) 0.19832(3) 0.28469(2) 0.04127(13) Uani 1 1 d . . .
O1W O 0.3981(3) 0.3904(2) 0.36239(17) 0.0458(6) Uani 1 1 d . . .
H1WB H 0.4698 0.4494 0.3822 0.055 Uiso 1 1 d R . .
H1WA H 0.3413 0.3927 0.4059 0.055 Uiso 1 1 d R . .
N1 N 0.3107(3) 0.2777(3) 0.1055(2) 0.0431(7) Uani 1 1 d . . .
O1S O 0.9067(4) 0.1548(4) 0.5460(3) 0.0977(13) Uani 1 1 d U . .
C1 C -0.0491(4) 0.1192(4) 0.1189(3) 0.0479(9) Uani 1 1 d . . .
H1 H -0.025(4) 0.102(3) 0.173(3) 0.030(9) Uiso 1 1 d . . .
C1S C 0.6469(6) 0.1216(5) 0.6045(4) 0.0836(15) Uani 1 1 d DU . .
H1SC H 0.6026 0.0685 0.6299 0.125 Uiso 1 1 d RD A .
H1SB H 0.5976 0.1619 0.5567 0.125 Uiso 1 1 d R . .
H1SA H 0.6882 0.1628 0.6753 0.125 Uiso 1 1 d R . .
O1 O 0.5250(3) 0.0672(3) 0.2090(2) 0.0664(8) Uani 1 1 d . . .
S1S S 0.79879(14) 0.05144(13) 0.54727(9) 0.0575(4) Uani 0.886(3) 1 d PDU A 1
S2S S 0.8282(13) 0.1323(11) 0.6323(10) 0.083(4) Uani 0.114(3) 1 d PDU A 2
C2S C 0.8905(6) -0.0051(5) 0.6438(4) 0.0739(13) Uani 1 1 d DU . .
H2SC H 0.9241 0.0776 0.7219 0.111 Uiso 1 1 d R A .
H2SB H 0.9969 -0.0265 0.6235 0.111 Uiso 1 1 d R . .
H2SA H 0.8179 -0.0452 0.6642 0.111 Uiso 1 1 d R . .
C2 C -0.1953(5) 0.0833(4) 0.0641(3) 0.0584(11) Uani 1 1 d . . .
H2 H -0.2648 0.0404 0.0877 0.070 Uiso 1 1 calc R . .
N2 N 1.1180(3) 0.3582(3) 0.4593(2) 0.0376(6) Uani 1 1 d . . .
O2 O 0.4429(3) 0.1667(3) 0.3907(2) 0.0602(8) Uani 1 1 d . . .
O3 O 0.2535(3) 0.1802(2) 0.21912(17) 0.0434(6) Uani 1 1 d . . .
N3 N 0.4546(3) 0.2925(3) 0.16522(19) 0.0382(7) Uani 1 1 d . . .
C3 C -0.2393(5) 0.1094(4) -0.0230(4) 0.0648(14) Uani 1 1 d . . .
H3 H -0.324(6) 0.089(4) -0.052(3) 0.072(15) Uiso 1 1 d . . .
O4 O 1.3939(3) 0.4119(3) 0.57365(18) 0.0522(7) Uani 1 1 d . . .
N4 N 1.1564(3) 0.3178(3) 0.5421(2) 0.0407(7) Uani 1 1 d . . .
H4N H 1.0910 0.2734 0.5588 0.049 Uiso 1 1 calc R . .
C4 C -0.1371(5) 0.1752(4) -0.0576(3) 0.0599(12) Uani 1 1 d . . .
H4 H -0.168(6) 0.201(5) -0.111(4) 0.078(15) Uiso 1 1 d . . .
O5 O 0.6741(3) 0.2880(2) 0.32274(17) 0.0457(6) Uani 1 1 d . . .
C5 C 0.0086(5) 0.2110(4) -0.0049(3) 0.0512(10) Uani 1 1 d . . .
H5 H 0.0767 0.2548 -0.0287 0.061 Uiso 1 1 calc R . .
C6 C 0.0557(4) 0.1828(3) 0.0838(2) 0.0393(8) Uani 1 1 d . . .
C7 C 0.2147(4) 0.2155(3) 0.1383(2) 0.0403(8) Uani 1 1 d . . .
C8 C 0.5599(4) 0.3557(3) 0.1424(2) 0.0399(8) Uani 1 1 d . . .
H8 H 0.539(4) 0.382(3) 0.091(2) 0.030(8) Uiso 1 1 d . . .
C9 C 0.7160(4) 0.3822(3) 0.1962(2) 0.0360(7) Uani 1 1 d . . .
C10 C 0.8194(4) 0.4481(3) 0.1601(3) 0.0409(8) Uani 1 1 d . . .
H10 H 0.781(5) 0.465(4) 0.106(3) 0.052(11) Uiso 1 1 d . . .
C11 C 0.9705(4) 0.4799(3) 0.2073(3) 0.0436(8) Uani 1 1 d . . .
C12 C 1.0202(4) 0.4440(4) 0.2913(3) 0.0440(9) Uani 1 1 d . . .
H12 H 1.111(4) 0.467(3) 0.326(3) 0.036(9) Uiso 1 1 d . . .
C13 C 0.9222(4) 0.3780(3) 0.3302(2) 0.0357(7) Uani 1 1 d . . .
C14 C 0.7689(4) 0.3479(3) 0.2821(2) 0.0357(7) Uani 1 1 d . . .
C15 C 1.0798(5) 0.5513(5) 0.1669(4) 0.0675(13) Uani 1 1 d . . .
H15A H 1.1570 0.5001 0.1399 0.101 Uiso 1 1 calc R . .
H15B H 1.1289 0.6202 0.2204 0.101 Uiso 1 1 calc R . .
H15C H 1.0227 0.5788 0.1149 0.101 Uiso 1 1 calc R . .
C16 C 0.9786(4) 0.3390(4) 0.4182(3) 0.0404(8) Uani 1 1 d . . .
H16 H 0.910(5) 0.319(4) 0.443(3) 0.063(14) Uiso 1 1 d . . .
C17 C 1.2983(4) 0.3492(3) 0.5962(2) 0.0368(7) Uani 1 1 d . . .
C18 C 1.3343(4) 0.3047(3) 0.6866(2) 0.0369(7) Uani 1 1 d . . .
C19 C 1.4696(5) 0.3533(4) 0.7534(3) 0.0482(9) Uani 1 1 d . . .
H19 H 1.524(5) 0.414(4) 0.743(3) 0.050(12) Uiso 1 1 d . . .
C20 C 1.5054(6) 0.3179(5) 0.8396(3) 0.0609(12) Uani 1 1 d . . .
H20 H 1.598(6) 0.359(4) 0.880(3) 0.077(15) Uiso 1 1 d . . .
C21 C 1.4114(6) 0.2353(5) 0.8596(3) 0.0675(13) Uani 1 1 d . . .
H21 H 1.425(5) 0.218(4) 0.919(3) 0.059(12) Uiso 1 1 d . . .
C22 C 1.2788(6) 0.1859(5) 0.7935(3) 0.0711(13) Uani 1 1 d . . .
H22 H 1.2144 0.1290 0.8067 0.085 Uiso 1 1 calc R . .
C23 C 1.2404(5) 0.2208(4) 0.7066(3) 0.0599(12) Uani 1 1 d . . .
H23 H 1.157(5) 0.187(4) 0.669(3) 0.055(12) Uiso 1 1 d . . .

loop_
_atom_site_aniso_label
_atom_site_aniso_U_11
_atom_site_aniso_U_22
_atom_site_aniso_U_33
_atom_site_aniso_U_23
_atom_site_aniso_U_13
_atom_site_aniso_U_12
Mo1 0.03194(17) 0.0474(2) 0.04668(18) 0.02412(14) -0.00521(12) -0.00771(13)
O1W 0.0365(13) 0.0551(16) 0.0453(12) 0.0152(11) 0.0076(10) -0.0107(12)
N1 0.0333(15) 0.058(2) 0.0392(14) 0.0229(14) -0.0040(12) -0.0060(14)
O1S 0.056(2) 0.130(3) 0.137(3) 0.097(3) 0.000(2) -0.021(2)
C1 0.037(2) 0.052(2) 0.051(2) 0.0146(18) -0.0044(16) -0.0011(17)
C1S 0.073(3) 0.097(4) 0.092(4) 0.041(3) 0.023(3) 0.016(3)
O1 0.0546(18) 0.0565(19) 0.081(2) 0.0169(15) -0.0055(15) 0.0022(15)
S1S 0.0456(7) 0.0712(9) 0.0553(7) 0.0194(6) 0.0087(5) -0.0121(6)
S2S 0.084(7) 0.085(8) 0.087(8) 0.037(7) 0.016(6) 0.011(6)
C2S 0.055(3) 0.080(3) 0.100(4) 0.048(3) 0.014(3) -0.006(2)
C2 0.037(2) 0.051(3) 0.078(3) 0.012(2) -0.0020(19) -0.0037(18)
N2 0.0317(14) 0.0422(17) 0.0418(14) 0.0208(12) 0.0005(11) -0.0065(12)
O2 0.0506(16) 0.074(2) 0.0640(16) 0.0439(15) -0.0083(13) -0.0190(14)
O3 0.0332(12) 0.0533(16) 0.0446(12) 0.0246(11) -0.0074(10) -0.0136(11)
N3 0.0296(14) 0.0485(18) 0.0355(13) 0.0157(12) -0.0029(11) -0.0021(13)
C3 0.040(2) 0.061(3) 0.071(3) 0.001(2) -0.023(2) 0.004(2)
O4 0.0414(15) 0.0666(18) 0.0472(13) 0.0211(13) -0.0009(11) -0.0218(13)
N4 0.0309(14) 0.0483(18) 0.0472(15) 0.0250(13) -0.0003(12) -0.0068(13)
C4 0.049(2) 0.067(3) 0.056(2) 0.017(2) -0.0119(19) 0.002(2)
O5 0.0292(12) 0.0651(17) 0.0473(13) 0.0314(12) -0.0059(10) -0.0139(12)
C5 0.041(2) 0.060(3) 0.050(2) 0.0194(18) -0.0044(16) 0.0006(19)
C6 0.0296(17) 0.041(2) 0.0419(16) 0.0088(14) -0.0024(13) 0.0016(15)
C7 0.0328(17) 0.047(2) 0.0370(16) 0.0105(15) -0.0039(13) 0.0016(15)
C8 0.0381(19) 0.049(2) 0.0347(16) 0.0172(15) 0.0020(14) 0.0008(16)
C9 0.0335(17) 0.0337(19) 0.0408(16) 0.0118(14) 0.0047(13) -0.0008(14)
C10 0.0374(19) 0.045(2) 0.0440(18) 0.0201(16) 0.0056(15) 0.0025(16)
C11 0.0328(18) 0.048(2) 0.057(2) 0.0261(17) 0.0072(15) -0.0028(16)
C12 0.0308(18) 0.044(2) 0.057(2) 0.0195(17) -0.0003(16) -0.0046(16)
C13 0.0292(16) 0.0385(19) 0.0409(16) 0.0163(14) 0.0028(13) -0.0021(14)
C14 0.0329(17) 0.0359(19) 0.0403(16) 0.0152(14) 0.0046(13) 0.0007(14)
C15 0.044(2) 0.085(3) 0.089(3) 0.053(3) 0.006(2) -0.013(2)
C16 0.0299(17) 0.048(2) 0.0469(18) 0.0233(16) -0.0002(15) -0.0036(16)
C17 0.0350(18) 0.0364(19) 0.0363(15) 0.0091(13) 0.0021(13) -0.0058(15)
C18 0.0341(17) 0.0357(19) 0.0406(16) 0.0120(14) 0.0034(13) 0.0051(15)
C19 0.038(2) 0.055(3) 0.050(2) 0.0175(18) -0.0004(16) 0.0008(19)
C20 0.056(3) 0.073(3) 0.047(2) 0.017(2) -0.0102(19) 0.004(2)
C21 0.077(3) 0.085(4) 0.044(2) 0.029(2) 0.000(2) 0.016(3)
C22 0.077(3) 0.082(3) 0.066(3) 0.047(3) 0.001(2) -0.011(3)
C23 0.054(3) 0.068(3) 0.060(2) 0.032(2) -0.008(2) -0.010(2)

loop_
_atom_type_symbol
_atom_type_description
_atom_type_scat_dispersion_real
_atom_type_scat_dispersion_imag
_atom_type_scat_source
C C 0.0033 0.0016 'International Tables Vol C Tables 4.2.6.8 and 6.1.1.4'
H H 0.0000 0.0000 'International Tables Vol C Tables 4.2.6.8 and 6.1.1.4'
N N 0.0061 0.0033 'International Tables Vol C Tables 4.2.6.8 and 6.1.1.4'
O O 0.0106 0.0060 'International Tables Vol C Tables 4.2.6.8 and 6.1.1.4'
Mo Mo -1.6832 0.6857 'International Tables Vol C Tables 4.2.6.8 and 6.1.1.4'
S S 0.1246 0.1234 'International Tables Vol C Tables 4.2.6.8 and 6.1.1.4'

loop_
_geom_angle_atom_site_label_1
_geom_angle_atom_site_label_2
_geom_angle_atom_site_label_3
_geom_angle
O1 Mo1 O2 105.73(16)
O1 Mo1 O5 99.23(14)
O2 Mo1 O5 104.24(11)
O1 Mo1 O3 95.82(13)
O2 Mo1 O3 96.37(11)
O5 Mo1 O3 149.99(11)
O1 Mo1 N3 94.05(13)
O2 Mo1 N3 157.96(13)
O5 Mo1 N3 81.55(10)
O3 Mo1 N3 71.57(10)
O1 Mo1 O1W 169.45(12)
O2 Mo1 O1W 84.30(13)
O5 Mo1 O1W 81.07(11)
O3 Mo1 O1W 79.52(10)
N3 Mo1 O1W 75.52(10)
Mo1 O1W H1WB 116.0
Mo1 O1W H1WA 115.4
H1WB O1W H1WA 112.1
C7 N1 N3 109.2(3)
S1S O1S S2S 49.0(5)
C2 C1 C6 119.6(4)
C2 C1 H1 119(2)
C6 C1 H1 121(2)
S2S C1S S1S 44.5(5)
S2S C1S H1SC 112.1
S1S C1S H1SC 107.5
S2S C1S H1SB 119.4
S1S C1S H1SB 103.6
H1SC C1S H1SB 128.0
S2S C1S H1SA 64.7
S1S C1S H1SA 107.7
H1SC C1S H1SA 83.4
H1SB C1S H1SA 124.8
O1S S1S C1S 105.0(3)
O1S S1S C2S 105.4(2)
C1S S1S C2S 100.0(3)
O1S S2S C1S 111.5(7)
O1S S2S C2S 104.7(7)
C1S S2S C2S 109.5(7)
O1S S2S H1SA 138.2
C1S S2S H1SA 37.5
C2S S2S H1SA 112.1
O1S S2S H2SC 122.0
C1S S2S H2SC 123.2
C2S S2S H2SC 41.6
H1SA S2S H2SC 99.0
S2S C2S S1S 42.5(4)
S2S C2S H2SC 67.5
S1S C2S H2SC 109.9
S2S C2S H2SB 115.9
S1S C2S H2SB 103.8
H2SC C2S H2SB 102.9
S2S C2S H2SA 110.6
S1S C2S H2SA 108.4
H2SC C2S H2SA 96.9
H2SB C2S H2SA 133.4
C3 C2 C1 121.3(4)
C3 C2 H2 119.4
C1 C2 H2 119.4
C16 N2 N4 116.1(3)
C7 O3 Mo1 119.8(2)
C8 N3 N1 115.6(3)
C8 N3 Mo1 128.7(2)
N1 N3 Mo1 115.7(2)
C2 C3 C4 119.6(4)
C2 C3 H3 119(4)
C4 C3 H3 122(4)
C17 N4 N2 118.5(3)
C17 N4 H4N 120.8
N2 N4 H4N 120.8
C5 C4 C3 120.1(4)
C5 C4 H4 119(3)
C3 C4 H4 121(3)
C14 O5 Mo1 138.3(2)
C4 C5 C6 120.7(4)
C4 C5 H5 119.7
C6 C5 H5 119.7
C5 C6 C1 118.7(3)
C5 C6 C7 121.0(3)
C1 C6 C7 120.3(3)
N1 C7 O3 123.0(3)
N1 C7 C6 119.4(3)
O3 C7 C6 117.6(3)
N3 C8 C9 123.9(3)
N3 C8 H8 120(2)
C9 C8 H8 117(2)
C14 C9 C10 118.7(3)
C14 C9 C8 123.9(3)
C10 C9 C8 117.4(3)
C11 C10 C9 121.9(3)
C11 C10 H10 123(3)
C9 C10 H10 115(3)
C12 C11 C10 118.4(3)
C12 C11 C15 120.8(3)
C10 C11 C15 120.8(3)
C11 C12 C13 122.1(3)
C11 C12 H12 122(2)
C13 C12 H12 116(2)
C14 C13 C12 118.7(3)
C14 C13 C16 120.3(3)
C12 C13 C16 121.0(3)
O5 C14 C9 121.7(3)
O5 C14 C13 118.0(3)
C9 C14 C13 120.3(3)
C11 C15 H15A 109.5
C11 C15 H15B 109.5
H15A C15 H15B 109.5
C11 C15 H15C 109.5
H15A C15 H15C 109.5
H15B C15 H15C 109.5
N2 C16 C13 121.6(3)
N2 C16 H16 124(3)
C13 C16 H16 113(3)
O4 C17 N4 122.0(3)
O4 C17 C18 121.4(3)
N4 C17 C18 116.6(3)
C23 C18 C19 119.1(3)
C23 C18 C17 123.4(3)
C19 C18 C17 117.5(3)
C20 C19 C18 119.6(4)
C20 C19 H19 122(3)
C18 C19 H19 118(3)
C21 C20 C19 121.1(4)
C21 C20 H20 127(3)
C19 C20 H20 112(3)
C20 C21 C22 119.7(4)
C20 C21 H21 123(3)
C22 C21 H21 117(3)
C21 C22 C23 120.1(5)
C21 C22 H22 119.9
C23 C22 H22 119.9
C18 C23 C22 120.4(4)
C18 C23 H23 124(3)
C22 C23 H23 116(3)

loop_
_geom_bond_atom_site_label_1
_geom_bond_atom_site_label_2
_geom_bond_distance
Mo1 O1 1.689(3)
Mo1 O2 1.697(3)
Mo1 O5 1.922(2)
Mo1 O3 2.008(2)
Mo1 N3 2.239(3)
Mo1 O1W 2.338(3)
O1W H1WB 0.8668
O1W H1WA 0.8407
N1 C7 1.308(4)
N1 N3 1.387(4)
O1S S1S 1.506(4)
O1S S2S 1.561(13)
C1 C2 1.381(5)
C1 C6 1.391(5)
C1 H1 0.84(3)
C1S S2S 1.575(11)
C1S S1S 1.757(5)
C1S H1SC 0.8980
C1S H1SB 0.9809
C1S H1SA 0.9797
S1S C2S 1.772(5)
S2S C2S 1.734(11)
S2S H1SA 1.4572
S2S H2SC 1.6954
C2S H2SC 1.2197
C2S H2SB 1.0329
C2S H2SA 0.9034
C2 C3 1.351(6)
C2 H2 0.9300
N2 C16 1.257(4)
N2 N4 1.378(4)
O3 C7 1.318(4)
N3 C8 1.294(4)
C3 C4 1.386(7)
C3 H3 0.79(5)
O4 C17 1.226(4)
N4 C17 1.340(4)
N4 H4N 0.8600
C4 C5 1.367(5)
C4 H4 0.90(5)
O5 C14 1.355(4)
C5 C6 1.388(5)
C5 H5 0.9300
C6 C7 1.472(4)
C8 C9 1.442(5)
C8 H8 0.86(3)
C9 C14 1.398(4)
C9 C10 1.407(5)
C10 C11 1.380(5)
C10 H10 0.87(4)
C11 C12 1.378(5)
C11 C15 1.520(5)
C12 C13 1.401(5)
C12 H12 0.87(4)
C13 C14 1.399(4)
C13 C16 1.462(5)
C15 H15A 0.9600
C15 H15B 0.9600
C15 H15C 0.9600
C16 H16 0.80(4)
C17 C18 1.500(5)
C18 C23 1.370(5)
C18 C19 1.392(5)
C19 C20 1.386(5)
C19 H19 0.89(4)
C20 C21 1.358(7)
C20 H20 0.94(5)
C21 C22 1.372(7)
C21 H21 0.90(4)
C22 C23 1.393(6)
C22 H22 0.9300
C23 H23 0.84(4)

loop_
_geom_hbond_atom_site_label_D
_geom_hbond_atom_site_label_H
_geom_hbond_atom_site_label_A
_geom_hbond_distance_DH
_geom_hbond_distance_HA
_geom_hbond_distance_DA
_geom_hbond_angle_DHA
_geom_hbond_site_symmetry_A
O1W H1WB O4 0.87 1.86 2.726(4) 173.5 2_766
O1W H1WA O4 0.84 2.28 2.919(3) 132.8 1_455
O1W H1WA N2 0.84 2.27 3.047(4) 154.6 1_455
N4 H4N O1S 0.86 2.04 2.864(4) 159.9 .

loop_
_geom_torsion_atom_site_label_1
_geom_torsion_atom_site_label_2
_geom_torsion_atom_site_label_3
_geom_torsion_atom_site_label_4
_geom_torsion
S2S O1S S1S C1S 48.2(5)
S2S O1S S1S C2S -56.8(5)
S2S C1S S1S O1S -52.8(6)
S2S C1S S1S C2S 56.2(6)
S1S O1S S2S C1S -59.8(7)
S1S O1S S2S C2S 58.5(5)
S1S C1S S2S O1S 52.9(6)
S1S C1S S2S C2S -62.5(6)
O1S S2S C2S S1S -54.0(5)
C1S S2S C2S S1S 65.7(7)
O1S S1S C2S S2S 57.2(6)
C1S S1S C2S S2S -51.4(6)
C6 C1 C2 C3 -0.4(7)
O1 Mo1 O3 C7 -84.3(3)
O2 Mo1 O3 C7 169.1(3)
O5 Mo1 O3 C7 35.6(4)
N3 Mo1 O3 C7 8.1(2)
O1W Mo1 O3 C7 86.1(3)
C7 N1 N3 C8 -178.1(3)
C7 N1 N3 Mo1 3.9(4)
O1 Mo1 N3 C8 -89.3(3)
O2 Mo1 N3 C8 116.7(4)
O5 Mo1 N3 C8 9.5(3)
O3 Mo1 N3 C8 175.9(3)
O1W Mo1 N3 C8 92.4(3)
O1 Mo1 N3 N1 88.3(2)
O2 Mo1 N3 N1 -65.7(4)
O5 Mo1 N3 N1 -172.9(2)
O3 Mo1 N3 N1 -6.4(2)
O1W Mo1 N3 N1 -90.0(2)
C1 C2 C3 C4 -1.1(7)
C16 N2 N4 C17 -171.7(3)
C2 C3 C4 C5 1.4(7)
O1 Mo1 O5 C14 76.1(4)
O2 Mo1 O5 C14 -175.0(3)
O3 Mo1 O5 C14 -43.0(5)
N3 Mo1 O5 C14 -16.7(3)
O1W Mo1 O5 C14 -93.2(4)
C3 C4 C5 C6 -0.3(7)
C4 C5 C6 C1 -1.1(6)
C4 C5 C6 C7 176.9(4)
C2 C1 C6 C5 1.5(6)
C2 C1 C6 C7 -176.5(4)
N3 N1 C7 O3 3.1(5)
N3 N1 C7 C6 -177.0(3)
Mo1 O3 C7 N1 -9.6(5)
Mo1 O3 C7 C6 170.4(2)
C5 C6 C7 N1 3.5(5)
C1 C6 C7 N1 -178.5(3)
C5 C6 C7 O3 -176.5(3)
C1 C6 C7 O3 1.4(5)
N1 N3 C8 C9 179.4(3)
Mo1 N3 C8 C9 -3.0(5)
N3 C8 C9 C14 -3.5(6)
N3 C8 C9 C10 177.6(3)
C14 C9 C10 C11 -0.2(5)
C8 C9 C10 C11 178.8(3)
C9 C10 C11 C12 0.9(6)
C9 C10 C11 C15 -179.9(4)
C10 C11 C12 C13 -0.7(6)
C15 C11 C12 C13 -179.9(4)
C11 C12 C13 C14 -0.1(6)
C11 C12 C13 C16 178.8(4)
Mo1 O5 C14 C9 16.0(6)
Mo1 O5 C14 C13 -165.7(3)
C10 C9 C14 O5 177.7(3)
C8 C9 C14 O5 -1.3(5)
C10 C9 C14 C13 -0.6(5)
C8 C9 C14 C13 -179.6(3)
C12 C13 C14 O5 -177.6(3)
C16 C13 C14 O5 3.4(5)
C12 C13 C14 C9 0.8(5)
C16 C13 C14 C9 -178.2(3)
N4 N2 C16 C13 179.6(3)
C14 C13 C16 N2 175.6(4)
C12 C13 C16 N2 -3.3(6)
N2 N4 C17 O4 -0.4(5)
N2 N4 C17 C18 179.1(3)
O4 C17 C18 C23 -170.3(4)
N4 C17 C18 C23 10.2(5)
O4 C17 C18 C19 10.5(5)
N4 C17 C18 C19 -168.9(3)
C23 C18 C19 C20 -1.2(6)
C17 C18 C19 C20 178.0(4)
C18 C19 C20 C21 0.7(7)
C19 C20 C21 C22 0.1(8)
C20 C21 C22 C23 -0.3(8)
C19 C18 C23 C22 0.9(7)
C17 C18 C23 C22 -178.2(4)
C21 C22 C23 C18 -0.2(8)
